data_4132396
loop_
_publ_author_name
'Passarelli, James V.'
'Fairfield, Daniel J.'
'Sather, Nicholas A.'
'Hendricks, Mark P.'
'Sai, Hiroaki'
'Stern, Charlotte L.'
'Stupp, Samuel I.'

_publ_section_title
;
 Enhanced Out-of-Plane Conductivity and Photovoltaic Performance in n = 1
 Layered Perovskites through Organic Cation Design.
;
_journal_issue 23
_journal_name_full 'Journal of the American Chemical Society'
_journal_page_first 7313
_journal_page_last 7323
_journal_paper_doi 10.1021/jacs.8b03659
_journal_volume 140
_journal_year 2018
_chemical_formula_moiety 'I8 Pb2, 4(C12 H14 N O)'
_chemical_formula_sum 'C48 H56 I8 N4 O4 Pb2'
_chemical_formula_weight 2182.54
_space_group_crystal_system monoclinic
_space_group_IT_number 9
_space_group_name_Hall 'C -2yc'
_space_group_name_H-M_alt 'C 1 c 1'
_atom_sites_solution_hydrogens geom
_atom_sites_solution_primary direct
_audit_creation_date 2018-04-30
_audit_creation_method
;
Olex2 1.2
(compiled 2018.04.26 svn.r3504 for OlexSys, GUI svn.r5492)
;
_cell_angle_alpha 90
_cell_angle_beta 97.668(3)
_cell_angle_gamma 90
_cell_formula_units_Z 4
_cell_length_a 12.5228(17)
_cell_length_b 12.4668(17)
_cell_length_c 39.555(6)
_cell_measurement_reflns_used 9994
_cell_measurement_temperature 296(2)
_cell_measurement_theta_max 25.356
_cell_measurement_theta_min 2.912
_cell_volume 6120.1(15)
_computing_cell_refinement 'SAINT v8.37A (Bruker, 2015)'
_computing_data_reduction 'SAINT v8.37A (Bruker, 2015)'
_computing_molecular_graphics 'Olex2 (Dolomanov et al., 2009)'
_computing_publication_material 'Olex2 (Dolomanov et al., 2009)'
_computing_structure_refinement 'XL (Sheldrick, 2008)'
_computing_structure_solution 'XS (Sheldrick, 2008)'
_diffrn_ambient_temperature 296
_diffrn_measured_fraction_theta_full 1.000
_diffrn_measured_fraction_theta_max 0.999
_diffrn_measurement_device_type 'Bruker Kappa APEX CCD area detector'
_diffrn_measurement_method '\w and \f scans'
_diffrn_radiation_monochromator graphite
_diffrn_radiation_type MoK\a
_diffrn_radiation_wavelength 0.71073
_diffrn_reflns_av_R_equivalents 0.0330
_diffrn_reflns_av_unetI/netI 0.0284
_diffrn_reflns_Laue_measured_fraction_full 1.000
_diffrn_reflns_Laue_measured_fraction_max 0.999
_diffrn_reflns_limit_h_max 15
_diffrn_reflns_limit_h_min -15
_diffrn_reflns_limit_k_max 15
_diffrn_reflns_limit_k_min -15
_diffrn_reflns_limit_l_max 47
_diffrn_reflns_limit_l_min -47
_diffrn_reflns_number 52790
_diffrn_reflns_point_group_measured_fraction_full 1.000
_diffrn_reflns_point_group_measured_fraction_max 0.999
_diffrn_reflns_theta_full 25.242
_diffrn_reflns_theta_max 25.392
_diffrn_reflns_theta_min 1.558
_diffrn_source 'sealed tube'
_diffrn_standards_number 0
_exptl_absorpt_coefficient_mu 9.571
_exptl_absorpt_correction_T_max 0.7452
_exptl_absorpt_correction_T_min 0.4666
_exptl_absorpt_correction_type multi-scan
_exptl_absorpt_process_details
'SADABS-2016/2 (Bruker,2016/2) was used for absorption correction. wR2(int) was 0.1295 before and 0.0566 after correction. The Ratio of minimum to maximum transmission is 0.6261. The \l/2 correction factor is Not present.'
_exptl_crystal_colour orange
_exptl_crystal_colour_primary orange
_exptl_crystal_density_diffrn 2.369
_exptl_crystal_description plate
_exptl_crystal_F_000 3968
_exptl_crystal_preparation
'Prepared from 2:1 solution of cation:lead (II) iodide disolved in GBL with vapor diffusion of DCM.'
_exptl_crystal_size_max 0.316
_exptl_crystal_size_mid 0.184
_exptl_crystal_size_min 0.027
_refine_diff_density_max 2.584
_refine_diff_density_min -4.336
_refine_diff_density_rms 0.193
_refine_ls_abs_structure_details
;
 Flack x determined using 4603 quotients [(I+)-(I-)]/[(I+)+(I-)]
 (Parsons, Flack and Wagner, Acta Cryst. B69 (2013) 249-259).
;
_refine_ls_abs_structure_Flack 0.001(2)
_refine_ls_extinction_method none
_refine_ls_goodness_of_fit_ref 1.044
_refine_ls_hydrogen_treatment constr
_refine_ls_matrix_type full
_refine_ls_number_parameters 600
_refine_ls_number_reflns 10978
_refine_ls_number_restraints 59
_refine_ls_restrained_S_all 1.043
_refine_ls_R_factor_all 0.0414
_refine_ls_R_factor_gt 0.0384
_refine_ls_shift/su_max 0.001
_refine_ls_shift/su_mean 0.000
_refine_ls_structure_factor_coef Fsqd
_refine_ls_weighting_details 'w=1/[\s^2^(Fo^2^)+(0.0133P)^2^+199.3977P] where P=(Fo^2^+2Fc^2^)/3'
_refine_ls_weighting_scheme calc
_refine_ls_wR_factor_gt 0.0891
_refine_ls_wR_factor_ref 0.0902
_reflns_Friedel_coverage 0.999
_reflns_Friedel_fraction_full 1.000
_reflns_Friedel_fraction_max 0.999
_reflns_number_gt 10289
_reflns_number_total 10978
_reflns_threshold_expression 'I > 2\s(I)'
_cod_data_source_file ja8b03659_si_001.cif
_cod_data_source_block 1_napthyl_ethyl
_cod_original_cell_volume 6120.0(15)
_cod_database_code 4132396
_shelx_shelxl_version_number 2016/6
_shelx_space_group_comment
;
The symmetry employed for this shelxl refinement is uniquely defined
by the following loop, which should always be used as a source of
symmetry information in preference to the above space-group names.
They are only intended as comments.
;
_shelx_estimated_absorpt_t_max 0.782
_shelx_estimated_absorpt_t_min 0.152
_olex2_refinement_description
;
1. Twinned data refinement
 Scales: 0.625(10)
 0.375(10)
2. Fixed Uiso
 At 1.2 times of:
  All C(H) groups, All C(H,H) groups, All N(H,H,H) groups
3. Rigid body (RIGU) restrains
 C42, C43, C44, C45, C46
 with sigma for 1-2 distances of 0.001 and sigma for 1-3 distances of 0.001
 C2, C3, C4, C5, C6, C7
 with sigma for 1-2 distances of 0.001 and sigma for 1-3 distances of 0.001
4.a Secondary CH2 refined with riding coordinates:
 C11(H11A,H11B), C12(H12A,H12B), C23(H23A,H23B), C24(H24A,H24B), C35(H35A,
 H35B), C36(H36A,H36B), C47(H47A,H47B), C48(H48A,H48B)
4.b Aromatic/amide H refined with riding coordinates:
 C3(H3), C4(H4), C5(H5), C6(H6), C8(H8), C9(H9), C10(H10), C14(H14), C15(H15),
 C16(H16), C18(H18), C19(H19), C20(H20), C21(H21), C26(H26), C27(H27), C28(H28),
  C31(H31), C32(H32), C33(H33), C34(H34), C38(H38), C39(H39), C40(H40),
 C42(H42), C43(H43), C44(H44), C45(H45)
4.c Idealised Me refined as rotating group:
 N1(H1A,H1B,H1C), N2(H2A,H2B,H2C), N3(H3A,H3B,H3C), N4(H4A,H4B,H4C)
;
_olex2_exptl_crystal_mounting_method 'Mounted on kapton loop at RT using grease to fixcrystal in place.'
_olex2_submission_special_instructions 'No special instructions were received'

loop_
_space_group_symop_operation_xyz
'x, y, z'
'x, -y, z+1/2'
'x+1/2, y+1/2, z'
'x+1/2, -y+1/2, z+1/2'

loop_
_atom_site_label
_atom_site_type_symbol
_atom_site_fract_x
_atom_site_fract_y
_atom_site_fract_z
_atom_site_U_iso_or_equiv
_atom_site_adp_type
_atom_site_occupancy
_atom_site_site_symmetry_order
_atom_site_calc_flag
_atom_site_refinement_flags_posn
_atom_site_refinement_flags_adp
Pb1 Pb 0.50272(7) 0.34781(6) 0.49362(3) 0.03519(16) Uani 1 1 d . .
Pb2 Pb 0.50606(7) -0.15586(6) 0.49169(3) 0.03545(16) Uani 1 1 d . .
I1 I 0.48061(12) 0.37742(13) 0.41329(4) 0.0499(4) Uani 1 1 d . .
I2 I 0.52493(13) 0.32410(14) 0.57476(4) 0.0489(4) Uani 1 1 d . .
I3 I 0.75635(12) 0.29565(11) 0.49672(5) 0.0461(3) Uani 1 1 d . .
I4 I 0.25233(16) 0.39743(13) 0.48818(6) 0.0532(4) Uani 1 1 d . .
I5 I 0.55901(14) 0.59566(10) 0.49704(5) 0.0524(4) Uani 1 1 d . .
I6 I 0.45133(13) 0.09587(10) 0.48921(5) 0.0490(4) Uani 1 1 d . .
I7 I 0.57166(14) -0.14443(13) 0.57183(4) 0.0520(4) Uani 1 1 d . .
I8 I 0.44645(13) -0.16563(14) 0.41066(4) 0.0511(4) Uani 1 1 d . .
O1 O 0.7633(14) 0.6467(14) 0.6257(4) 0.063(4) Uani 1 1 d . .
N1 N 0.7869(16) 0.6589(18) 0.5589(5) 0.059(5) Uani 1 1 d . .
H1A H 0.835636 0.662901 0.544449 0.071 Uiso 1 1 calc GR .
H1B H 0.797881 0.711804 0.574033 0.071 Uiso 1 1 calc GR .
H1C H 0.721149 0.664828 0.547314 0.071 Uiso 1 1 calc GR .
C1 C 0.707(2) 0.6709(18) 0.6525(6) 0.056(6) Uani 1 1 d . .
C2 C 0.735(2) 0.774(2) 0.6673(6) 0.060(5) Uani 1 1 d . U
C3 C 0.812(2) 0.842(2) 0.6551(7) 0.068(6) Uani 1 1 d . U
H3 H 0.848387 0.821715 0.637161 0.082 Uiso 1 1 calc R .
C4 C 0.829(3) 0.940(3) 0.6713(8) 0.089(8) Uani 1 1 d . U
H4 H 0.875388 0.987727 0.663017 0.107 Uiso 1 1 calc R .
C5 C 0.781(3) 0.970(3) 0.6988(9) 0.099(9) Uani 1 1 d . U
H5 H 0.800694 1.034159 0.709596 0.119 Uiso 1 1 calc R .
C6 C 0.707(3) 0.910(3) 0.7106(9) 0.086(7) Uani 1 1 d . U
H6 H 0.671662 0.934743 0.728250 0.103 Uiso 1 1 calc R .
C7 C 0.683(3) 0.804(2) 0.6954(7) 0.072(6) Uani 1 1 d . U
C8 C 0.609(3) 0.735(3) 0.7076(8) 0.088(9) Uani 1 1 d . .
H8 H 0.576316 0.754833 0.726514 0.105 Uiso 1 1 calc R .
C9 C 0.584(3) 0.640(3) 0.6921(8) 0.088(10) Uani 1 1 d . .
H9 H 0.532422 0.595527 0.699834 0.105 Uiso 1 1 calc R .
C10 C 0.635(2) 0.610(3) 0.6646(7) 0.075(9) Uani 1 1 d . .
H10 H 0.617320 0.543605 0.654260 0.090 Uiso 1 1 calc R .
C11 C 0.726(2) 0.558(2) 0.6047(6) 0.060(6) Uani 1 1 d . .
H11A H 0.651537 0.567945 0.595058 0.071 Uiso 1 1 calc R .
H11B H 0.732203 0.491938 0.617803 0.071 Uiso 1 1 calc R .
C12 C 0.797(2) 0.554(2) 0.5769(7) 0.062(7) Uani 1 1 d . .
H12A H 0.871464 0.541289 0.586587 0.075 Uiso 1 1 calc R .
H12B H 0.774590 0.495927 0.561129 0.075 Uiso 1 1 calc R .
O2 O 0.7825(14) 0.1738(14) 0.6240(4) 0.063(4) Uani 1 1 d . .
N2 N 0.7043(18) 0.0983(16) 0.5598(6) 0.059(6) Uani 1 1 d . .
H2A H 0.709232 0.142139 0.542348 0.071 Uiso 1 1 calc GR .
H2B H 0.665966 0.129792 0.574441 0.071 Uiso 1 1 calc GR .
H2C H 0.672084 0.037732 0.552239 0.071 Uiso 1 1 calc GR .
C13 C 0.804(2) 0.2576(19) 0.6464(6) 0.061(6) Uani 1 1 d . .
C14 C 0.890(2) 0.317(3) 0.6489(8) 0.078(8) Uani 1 1 d . .
H14 H 0.943396 0.300743 0.635335 0.093 Uiso 1 1 calc R .
C15 C 0.905(3) 0.403(3) 0.6710(10) 0.103(11) Uani 1 1 d . .
H15 H 0.962110 0.450617 0.670505 0.123 Uiso 1 1 calc R .
C16 C 0.834(4) 0.416(3) 0.6933(9) 0.109(13) Uani 1 1 d . .
H16 H 0.847474 0.469417 0.709661 0.130 Uiso 1 1 calc R .
C17 C 0.742(4) 0.354(3) 0.6936(8) 0.090(12) Uani 1 1 d . .
C18 C 0.663(5) 0.364(4) 0.7147(10) 0.118(18) Uani 1 1 d . .
H18 H 0.673848 0.416370 0.731429 0.141 Uiso 1 1 calc R .
C19 C 0.579(4) 0.312(4) 0.7139(10) 0.13(2) Uani 1 1 d . .
H19 H 0.530403 0.327495 0.728905 0.150 Uiso 1 1 calc R .
C20 C 0.557(3) 0.223(3) 0.6888(10) 0.107(13) Uani 1 1 d . .
H20 H 0.495204 0.181955 0.687663 0.129 Uiso 1 1 calc R .
C21 C 0.632(3) 0.206(2) 0.6676(7) 0.085(11) Uani 1 1 d . .
H21 H 0.619991 0.149957 0.651916 0.102 Uiso 1 1 calc R .
C22 C 0.723(3) 0.266(2) 0.6681(6) 0.069(8) Uani 1 1 d . .
C23 C 0.852(2) 0.160(2) 0.5986(7) 0.065(7) Uani 1 1 d . .
H23A H 0.854816 0.225356 0.585403 0.078 Uiso 1 1 calc R .
H23B H 0.924705 0.143478 0.609234 0.078 Uiso 1 1 calc R .
C24 C 0.812(2) 0.074(2) 0.5770(8) 0.063(8) Uani 1 1 d . .
H24A H 0.809070 0.009626 0.590395 0.076 Uiso 1 1 calc R .
H24B H 0.859534 0.061749 0.560065 0.076 Uiso 1 1 calc R .
O3 O 0.7706(14) 0.5651(14) 0.3611(4) 0.061(4) Uani 1 1 d . .
N3 N 0.7286(15) 0.5185(16) 0.4264(5) 0.054(5) Uani 1 1 d . .
H3A H 0.767078 0.479976 0.413483 0.065 Uiso 1 1 calc GR .
H3B H 0.672168 0.480344 0.430996 0.065 Uiso 1 1 calc GR .
H3C H 0.769434 0.535548 0.445874 0.065 Uiso 1 1 calc GR .
C25 C 0.842(2) 0.573(2) 0.3381(6) 0.060(6) Uani 1 1 d . .
C26 C 0.907(2) 0.659(2) 0.3350(7) 0.070(8) Uani 1 1 d . .
H26 H 0.906880 0.719190 0.349128 0.085 Uiso 1 1 calc R .
C27 C 0.975(3) 0.652(3) 0.3080(11) 0.102(12) Uani 1 1 d . .
H27 H 1.021732 0.708451 0.304924 0.122 Uiso 1 1 calc R .
C28 C 0.974(3) 0.567(4) 0.2877(11) 0.123(18) Uani 1 1 d . .
H28 H 1.018121 0.567252 0.270483 0.147 Uiso 1 1 calc R .
C29 C 0.910(3) 0.480(3) 0.2910(8) 0.088(10) Uani 1 1 d . .
C30 C 0.838(2) 0.480(2) 0.3162(6) 0.066(7) Uani 1 1 d . .
C31 C 0.773(3) 0.390(2) 0.3190(7) 0.077(8) Uani 1 1 d . .
H31 H 0.727148 0.389837 0.335586 0.092 Uiso 1 1 calc R .
C32 C 0.775(3) 0.301(3) 0.2984(11) 0.111(14) Uani 1 1 d . .
H32 H 0.731579 0.241278 0.301028 0.133 Uiso 1 1 calc R .
C33 C 0.847(4) 0.303(3) 0.2721(12) 0.124(19) Uani 1 1 d . .
H33 H 0.850480 0.245610 0.257272 0.149 Uiso 1 1 calc R .
C34 C 0.907(4) 0.390(4) 0.2702(9) 0.116(16) Uani 1 1 d . .
H34 H 0.951105 0.390396 0.253127 0.139 Uiso 1 1 calc R .
C35 C 0.775(2) 0.651(2) 0.3858(7) 0.069(7) Uani 1 1 d . .
H35A H 0.755008 0.719011 0.374881 0.083 Uiso 1 1 calc R .
H35B H 0.845728 0.656913 0.398807 0.083 Uiso 1 1 calc R .
C36 C 0.6913(18) 0.616(2) 0.4085(7) 0.054(6) Uani 1 1 d . .
H36A H 0.681491 0.671864 0.424803 0.065 Uiso 1 1 calc R .
H36B H 0.622601 0.602694 0.394684 0.065 Uiso 1 1 calc R .
O4 O 0.2410(13) 0.5503(14) 0.3606(4) 0.063(4) Uani 1 1 d . .
N4 N 0.292(2) 0.6031(15) 0.4272(6) 0.065(7) Uani 1 1 d . .
H4A H 0.329429 0.562006 0.414522 0.078 Uiso 1 1 calc GR .
H4B H 0.296340 0.575602 0.448108 0.078 Uiso 1 1 calc GR .
H4C H 0.320114 0.668996 0.428426 0.078 Uiso 1 1 calc GR .
C37 C 0.251(2) 0.476(2) 0.3344(6) 0.061(6) Uani 1 1 d . .
C38 C 0.176(3) 0.401(2) 0.3245(8) 0.081(10) Uani 1 1 d . .
H38 H 0.114980 0.391481 0.335476 0.098 Uiso 1 1 calc R .
C39 C 0.195(5) 0.337(3) 0.2967(11) 0.123(18) Uani 1 1 d . .
H39 H 0.145937 0.283267 0.289119 0.148 Uiso 1 1 calc R .
C40 C 0.281(5) 0.351(3) 0.2806(13) 0.12(2) Uani 1 1 d . .
H40 H 0.288167 0.309074 0.261537 0.150 Uiso 1 1 calc R .
C41 C 0.356(4) 0.420(4) 0.2906(8) 0.107(14) Uani 1 1 d . .
C42 C 0.453(3) 0.435(4) 0.2756(11) 0.132(12) Uani 1 1 d . U
H42 H 0.464985 0.392087 0.257245 0.159 Uiso 1 1 calc R .
C43 C 0.528(3) 0.509(4) 0.2875(10) 0.122(10) Uani 1 1 d . U
H43 H 0.589877 0.515510 0.277021 0.146 Uiso 1 1 calc R .
C44 C 0.516(3) 0.577(4) 0.3149(9) 0.119(10) Uani 1 1 d . U
H44 H 0.568627 0.626732 0.322943 0.143 Uiso 1 1 calc R .
C45 C 0.424(2) 0.568(3) 0.3293(8) 0.097(9) Uani 1 1 d . U
H45 H 0.415190 0.613128 0.347495 0.116 Uiso 1 1 calc R .
C46 C 0.344(2) 0.497(3) 0.3188(7) 0.075(7) Uani 1 1 d . U
C47 C 0.164(2) 0.524(3) 0.3826(8) 0.074(8) Uani 1 1 d . .
H47A H 0.177114 0.452077 0.391857 0.089 Uiso 1 1 calc R .
H47B H 0.091554 0.526308 0.370352 0.089 Uiso 1 1 calc R .
C48 C 0.178(3) 0.608(4) 0.4115(11) 0.108(15) Uani 1 1 d . .
H48A H 0.160118 0.678886 0.402367 0.130 Uiso 1 1 calc R .
H48B H 0.130302 0.591562 0.428337 0.130 Uiso 1 1 calc R .

loop_
_atom_site_aniso_label
_atom_site_aniso_U_11
_atom_site_aniso_U_22
_atom_site_aniso_U_33
_atom_site_aniso_U_23
_atom_site_aniso_U_13
_atom_site_aniso_U_12
Pb1 0.0284(3) 0.0263(3) 0.0515(4) 0.0003(3) 0.0075(3) -0.0003(3)
Pb2 0.0278(3) 0.0272(3) 0.0519(4) 0.0000(3) 0.0073(3) 0.0003(3)
I1 0.0532(9) 0.0449(7) 0.0509(9) -0.0041(7) 0.0048(7) -0.0080(7)
I2 0.0477(8) 0.0489(8) 0.0494(9) -0.0033(7) 0.0041(7) -0.0014(7)
I3 0.0227(5) 0.0499(7) 0.0672(10) 0.0049(8) 0.0116(6) 0.0000(7)
I4 0.0261(6) 0.0647(8) 0.0710(13) 0.0105(8) 0.0142(7) 0.0009(7)
I5 0.0580(10) 0.0211(7) 0.0748(12) -0.0038(6) -0.0030(8) -0.0036(5)
I6 0.0512(9) 0.0239(7) 0.0710(12) -0.0032(6) 0.0051(8) 0.0026(5)
I7 0.0574(10) 0.0524(9) 0.0476(9) 0.0022(7) 0.0126(8) 0.0001(7)
I8 0.0497(10) 0.0531(9) 0.0515(9) 0.0047(7) 0.0108(7) 0.0067(7)
O1 0.075(11) 0.057(10) 0.058(11) -0.007(9) 0.008(9) -0.005(9)
N1 0.039(11) 0.078(15) 0.061(13) -0.006(11) 0.006(9) 0.002(10)
C1 0.066(15) 0.046(12) 0.053(14) 0.005(11) 0.004(12) 0.008(11)
C2 0.064(11) 0.050(9) 0.059(11) 0.006(8) -0.014(9) 0.014(8)
C3 0.078(13) 0.061(11) 0.059(12) -0.010(8) -0.018(9) -0.011(10)
C4 0.116(19) 0.066(11) 0.078(15) -0.020(11) -0.009(13) -0.015(11)
C5 0.14(2) 0.078(12) 0.078(15) -0.021(12) -0.005(14) -0.003(13)
C6 0.115(19) 0.069(12) 0.067(15) -0.004(9) -0.013(12) 0.020(11)
C7 0.085(14) 0.066(11) 0.061(12) 0.001(9) -0.009(10) 0.022(10)
C8 0.10(2) 0.10(2) 0.07(2) 0.007(18) 0.021(18) 0.02(2)
C9 0.07(2) 0.11(3) 0.08(2) 0.02(2) 0.012(16) -0.003(19)
C10 0.074(19) 0.10(2) 0.055(17) 0.035(15) 0.009(14) 0.027(16)
C11 0.064(15) 0.046(13) 0.064(16) 0.001(12) -0.004(13) 0.005(11)
C12 0.072(17) 0.055(15) 0.060(16) -0.016(13) 0.005(13) 0.020(13)
O2 0.062(10) 0.071(11) 0.061(11) 0.000(9) 0.020(8) -0.001(9)
N2 0.057(14) 0.056(15) 0.065(16) 0.000(10) 0.011(11) -0.011(9)
C13 0.087(19) 0.044(13) 0.051(15) 0.005(11) 0.007(13) 0.010(12)
C14 0.058(16) 0.10(2) 0.072(19) 0.008(17) -0.003(14) -0.003(16)
C15 0.10(3) 0.10(3) 0.10(3) -0.02(2) -0.01(2) 0.02(2)
C16 0.12(3) 0.14(3) 0.06(2) -0.03(2) -0.02(2) 0.00(3)
C17 0.12(3) 0.09(3) 0.054(19) 0.014(17) 0.013(19) 0.05(2)
C18 0.21(6) 0.09(3) 0.07(2) 0.01(2) 0.06(3) 0.05(3)
C19 0.16(4) 0.15(4) 0.08(3) 0.07(3) 0.07(3) 0.09(4)
C20 0.12(3) 0.10(3) 0.11(3) 0.05(2) 0.06(2) 0.03(2)
C21 0.13(3) 0.070(19) 0.061(17) 0.043(15) 0.043(19) 0.07(2)
C22 0.09(2) 0.071(18) 0.044(14) 0.014(13) 0.011(14) 0.039(16)
C23 0.049(14) 0.064(16) 0.084(19) 0.000(14) 0.017(13) 0.001(12)
C24 0.061(17) 0.059(16) 0.073(19) 0.007(13) 0.023(14) -0.015(13)
O3 0.073(11) 0.056(10) 0.055(11) -0.004(8) 0.013(9) -0.005(9)
N3 0.042(10) 0.061(12) 0.058(12) -0.005(10) 0.006(9) -0.005(9)
C25 0.073(17) 0.061(15) 0.045(14) -0.005(11) 0.000(12) 0.008(12)
C26 0.079(18) 0.061(17) 0.072(18) 0.030(14) 0.012(15) 0.001(14)
C27 0.12(3) 0.07(2) 0.13(3) 0.04(2) 0.04(2) 0.02(2)
C28 0.11(3) 0.16(5) 0.10(3) 0.07(3) 0.06(3) 0.07(3)
C29 0.11(3) 0.10(2) 0.056(18) 0.024(18) 0.023(17) 0.05(2)
C30 0.073(17) 0.074(17) 0.047(14) 0.009(12) -0.008(12) 0.026(14)
C31 0.09(2) 0.069(19) 0.066(18) -0.016(14) -0.014(15) 0.023(16)
C32 0.09(2) 0.10(3) 0.14(4) -0.02(3) -0.01(2) 0.04(2)
C33 0.10(3) 0.09(3) 0.16(4) -0.06(3) -0.06(3) 0.03(2)
C34 0.17(4) 0.13(4) 0.049(19) 0.00(2) 0.01(2) 0.07(3)
C35 0.082(19) 0.058(16) 0.068(18) -0.008(13) 0.014(14) -0.010(14)
C36 0.040(13) 0.045(14) 0.076(18) -0.006(11) 0.003(12) 0.013(10)
O4 0.049(9) 0.073(11) 0.068(11) -0.011(9) 0.014(8) -0.012(8)
N4 0.094(19) 0.040(13) 0.064(16) -0.009(10) 0.021(14) -0.012(10)
C37 0.062(15) 0.064(15) 0.056(15) -0.005(12) 0.000(12) 0.016(13)
C38 0.10(2) 0.067(19) 0.07(2) -0.004(15) -0.018(17) -0.030(16)
C39 0.19(5) 0.07(2) 0.09(3) 0.00(2) -0.06(3) -0.01(3)
C40 0.21(7) 0.07(3) 0.09(3) 0.00(2) 0.01(4) 0.03(3)
C41 0.14(3) 0.13(4) 0.05(2) 0.04(2) 0.02(2) 0.06(3)
C42 0.10(2) 0.21(3) 0.10(2) 0.05(2) 0.04(2) 0.036(19)
C43 0.08(2) 0.20(3) 0.092(18) 0.078(17) 0.035(16) 0.041(14)
C44 0.079(13) 0.19(3) 0.095(18) 0.072(17) 0.032(13) 0.013(14)
C45 0.072(13) 0.15(2) 0.075(15) 0.040(14) 0.019(10) -0.005(12)
C46 0.066(12) 0.11(2) 0.045(14) 0.043(13) 0.000(11) 0.021(11)
C47 0.059(16) 0.09(2) 0.08(2) -0.010(16) 0.019(14) -0.008(14)
C48 0.10(3) 0.13(4) 0.10(3) 0.02(3) 0.03(2) 0.00(2)

loop_
_atom_type_symbol
_atom_type_description
_atom_type_scat_dispersion_real
_atom_type_scat_dispersion_imag
_atom_type_scat_source
C C 0.0033 0.0016 'International Tables Vol C Tables 4.2.6.8 and 6.1.1.4'
H H 0.0000 0.0000 'International Tables Vol C Tables 4.2.6.8 and 6.1.1.4'
I I -0.4742 1.8119 'International Tables Vol C Tables 4.2.6.8 and 6.1.1.4'
N N 0.0061 0.0033 'International Tables Vol C Tables 4.2.6.8 and 6.1.1.4'
O O 0.0106 0.0060 'International Tables Vol C Tables 4.2.6.8 and 6.1.1.4'
Pb Pb -3.3944 10.1111 'International Tables Vol C Tables 4.2.6.8 and 6.1.1.4'

loop_
_geom_angle_atom_site_label_1
_geom_angle_atom_site_label_2
_geom_angle_atom_site_label_3
_geom_angle
_geom_angle_site_symmetry_1
_geom_angle_site_symmetry_3
I1 Pb1 I2 178.62(6) . .
I1 Pb1 I3 90.88(5) . .
I1 Pb1 I4 87.48(6) . .
I1 Pb1 I6 93.98(5) . .
I2 Pb1 I3 89.42(5) . .
I2 Pb1 I6 87.36(5) . .
I4 Pb1 I2 92.23(6) . .
I4 Pb1 I3 178.27(7) . .
I4 Pb1 I6 89.88(5) . .
I5 Pb1 I1 85.33(5) . .
I5 Pb1 I2 93.33(5) . .
I5 Pb1 I3 89.01(5) . .
I5 Pb1 I4 91.43(5) . .
I5 Pb1 I6 178.49(7) . .
I6 Pb1 I3 89.66(5) . .
I4 Pb2 I3 178.40(7) 3_545 3_445
I4 Pb2 I6 89.93(5) 3_545 .
I4 Pb2 I8 93.57(6) 3_545 .
I5 Pb2 I3 90.49(5) 1_545 3_445
I5 Pb2 I4 90.67(5) 1_545 3_545
I5 Pb2 I6 177.88(8) 1_545 .
I5 Pb2 I7 87.32(5) 1_545 .
I5 Pb2 I8 92.78(5) 1_545 .
I6 Pb2 I3 88.87(5) . 3_445
I7 Pb2 I3 94.07(6) . 3_445
I7 Pb2 I4 84.88(6) . 3_545
I7 Pb2 I6 90.71(5) . .
I7 Pb2 I8 178.45(7) . .
I8 Pb2 I3 87.47(6) . 3_445
I8 Pb2 I6 89.21(5) . .
Pb2 I3 Pb1 156.83(5) 3 .
Pb1 I4 Pb2 155.82(6) . 3_455
Pb1 I5 Pb2 155.11(7) . 1_565
Pb1 I6 Pb2 156.25(7) . .
C1 O1 C11 117.2(19) . .
H1A N1 H1B 109.5 . .
H1A N1 H1C 109.5 . .
H1B N1 H1C 109.5 . .
C12 N1 H1A 109.5 . .
C12 N1 H1B 109.5 . .
C12 N1 H1C 109.5 . .
O1 C1 C2 113(2) . .
C10 C1 O1 126(3) . .
C10 C1 C2 121(3) . .
C3 C2 C1 122(2) . .
C7 C2 C1 116(3) . .
C7 C2 C3 121(3) . .
C2 C3 H3 122.0 . .
C4 C3 C2 116(3) . .
C4 C3 H3 122.0 . .
C3 C4 H4 118.1 . .
C5 C4 C3 124(4) . .
C5 C4 H4 118.1 . .
C4 C5 H5 118.9 . .
C6 C5 C4 122(3) . .
C6 C5 H5 118.9 . .
C5 C6 H6 120.6 . .
C5 C6 C7 119(4) . .
C7 C6 H6 120.6 . .
C2 C7 C6 118(3) . .
C8 C7 C2 121(3) . .
C8 C7 C6 122(3) . .
C7 C8 H8 119.8 . .
C9 C8 C7 120(3) . .
C9 C8 H8 119.8 . .
C8 C9 H9 120.2 . .
C8 C9 C10 120(3) . .
C10 C9 H9 120.2 . .
C1 C10 C9 122(3) . .
C1 C10 H10 118.9 . .
C9 C10 H10 118.9 . .
O1 C11 H11A 110.5 . .
O1 C11 H11B 110.5 . .
O1 C11 C12 106(2) . .
H11A C11 H11B 108.7 . .
C12 C11 H11A 110.5 . .
C12 C11 H11B 110.5 . .
N1 C12 C11 107.3(19) . .
N1 C12 H12A 110.2 . .
N1 C12 H12B 110.2 . .
C11 C12 H12A 110.2 . .
C11 C12 H12B 110.2 . .
H12A C12 H12B 108.5 . .
C13 O2 C23 117(2) . .
H2A N2 H2B 109.5 . .
H2A N2 H2C 109.5 . .
H2B N2 H2C 109.5 . .
C24 N2 H2A 109.5 . .
C24 N2 H2B 109.5 . .
C24 N2 H2C 109.5 . .
O2 C13 C22 111(2) . .
C14 C13 O2 125(3) . .
C14 C13 C22 124(3) . .
C13 C14 H14 119.0 . .
C13 C14 C15 122(3) . .
C15 C14 H14 119.0 . .
C14 C15 H15 121.2 . .
C16 C15 C14 118(4) . .
C16 C15 H15 121.2 . .
C15 C16 H16 117.8 . .
C15 C16 C17 124(4) . .
C17 C16 H16 117.8 . .
C16 C17 C22 118(3) . .
C18 C17 C16 128(4) . .
C18 C17 C22 114(4) . .
C17 C18 H18 116.0 . .
C19 C18 C17 128(5) . .
C19 C18 H18 116.0 . .
C18 C19 H19 120.3 . .
C18 C19 C20 119(4) . .
C20 C19 H19 120.3 . .
C19 C20 H20 121.5 . .
C21 C20 C19 117(4) . .
C21 C20 H20 121.5 . .
C20 C21 H21 118.5 . .
C20 C21 C22 123(4) . .
C22 C21 H21 118.5 . .
C13 C22 C17 114(3) . .
C21 C22 C13 128(3) . .
C21 C22 C17 118(3) . .
O2 C23 H23A 110.1 . .
O2 C23 H23B 110.1 . .
H23A C23 H23B 108.4 . .
C24 C23 O2 108(2) . .
C24 C23 H23A 110.1 . .
C24 C23 H23B 110.1 . .
N2 C24 H24A 109.4 . .
N2 C24 H24B 109.4 . .
C23 C24 N2 111(2) . .
C23 C24 H24A 109.4 . .
C23 C24 H24B 109.4 . .
H24A C24 H24B 108.0 . .
C25 O3 C35 116(2) . .
H3A N3 H3B 109.5 . .
H3A N3 H3C 109.5 . .
H3B N3 H3C 109.5 . .
C36 N3 H3A 109.5 . .
C36 N3 H3B 109.5 . .
C36 N3 H3C 109.5 . .
O3 C25 C30 111(2) . .
C26 C25 O3 125(2) . .
C26 C25 C30 124(3) . .
C25 C26 H26 122.3 . .
C25 C26 C27 115(3) . .
C27 C26 H26 122.3 . .
C26 C27 H27 118.9 . .
C28 C27 C26 122(4) . .
C28 C27 H27 118.9 . .
C27 C28 H28 118.8 . .
C27 C28 C29 122(3) . .
C29 C28 H28 118.8 . .
C28 C29 C30 120(3) . .
C28 C29 C34 124(4) . .
C34 C29 C30 116(4) . .
C29 C30 C25 116(3) . .
C31 C30 C25 125(3) . .
C31 C30 C29 119(3) . .
C30 C31 H31 118.4 . .
C32 C31 C30 123(4) . .
C32 C31 H31 118.4 . .
C31 C32 H32 121.3 . .
C31 C32 C33 117(4) . .
C33 C32 H32 121.3 . .
C32 C33 H33 121.1 . .
C34 C33 C32 118(4) . .
C34 C33 H33 121.1 . .
C29 C34 H34 116.6 . .
C33 C34 C29 127(4) . .
C33 C34 H34 116.6 . .
O3 C35 H35A 111.2 . .
O3 C35 H35B 111.2 . .
O3 C35 C36 103(2) . .
H35A C35 H35B 109.1 . .
C36 C35 H35A 111.2 . .
C36 C35 H35B 111.2 . .
N3 C36 C35 109.1(19) . .
N3 C36 H36A 109.9 . .
N3 C36 H36B 109.9 . .
C35 C36 H36A 109.9 . .
C35 C36 H36B 109.9 . .
H36A C36 H36B 108.3 . .
C37 O4 C47 115(2) . .
H4A N4 H4B 109.5 . .
H4A N4 H4C 109.5 . .
H4B N4 H4C 109.5 . .
C48 N4 H4A 109.5 . .
C48 N4 H4B 109.5 . .
C48 N4 H4C 109.5 . .
O4 C37 C46 111(2) . .
C38 C37 O4 123(3) . .
C38 C37 C46 126(3) . .
C37 C38 H38 122.1 . .
C37 C38 C39 116(4) . .
C39 C38 H38 122.1 . .
C38 C39 H39 118.9 . .
C40 C39 C38 122(4) . .
C40 C39 H39 118.9 . .
C39 C40 H40 118.6 . .
C41 C40 C39 123(5) . .
C41 C40 H40 118.6 . .
C40 C41 C42 125(5) . .
C40 C41 C46 121(4) . .
C42 C41 C46 114(5) . .
C41 C42 H42 119.0 . .
C43 C42 C41 122(5) . .
C43 C42 H42 119.0 . .
C42 C43 H43 118.7 . .
C42 C43 C44 123(4) . .
C44 C43 H43 118.7 . .
C43 C44 H44 121.2 . .
C45 C44 C43 118(4) . .
C45 C44 H44 121.2 . .
C44 C45 H45 118.0 . .
C44 C45 C46 124(4) . .
C46 C45 H45 118.0 . .
C37 C46 C41 113(3) . .
C45 C46 C37 127(3) . .
C45 C46 C41 120(3) . .
O4 C47 H47A 110.5 . .
O4 C47 H47B 110.5 . .
O4 C47 C48 106(2) . .
H47A C47 H47B 108.7 . .
C48 C47 H47A 110.5 . .
C48 C47 H47B 110.5 . .
N4 C48 C47 107(3) . .
N4 C48 H48A 110.4 . .
N4 C48 H48B 110.4 . .
C47 C48 H48A 110.4 . .
C47 C48 H48B 110.4 . .
H48A C48 H48B 108.6 . .

loop_
_geom_bond_atom_site_label_1
_geom_bond_atom_site_label_2
_geom_bond_distance
_geom_bond_site_symmetry_2
Pb1 I1 3.174(2) .
Pb1 I2 3.198(2) .
Pb1 I3 3.2283(18) .
Pb1 I4 3.175(2) .
Pb1 I5 3.1681(16) .
Pb1 I6 3.2062(16) .
Pb2 I3 3.2171(18) 3_445
Pb2 I4 3.176(2) 3_545
Pb2 I5 3.1691(16) 1_545
Pb2 I6 3.2110(15) .
Pb2 I7 3.170(2) .
Pb2 I8 3.195(2) .
O1 C1 1.38(3) .
O1 C11 1.42(3) .
N1 H1A 0.8900 .
N1 H1B 0.8900 .
N1 H1C 0.8900 .
N1 C12 1.49(3) .
C1 C2 1.43(3) .
C1 C10 1.32(4) .
C2 C3 1.41(4) .
C2 C7 1.41(4) .
C3 H3 0.9300 .
C3 C4 1.38(4) .
C4 H4 0.9300 .
C4 C5 1.36(5) .
C5 H5 0.9300 .
C5 C6 1.31(5) .
C6 H6 0.9300 .
C6 C7 1.47(4) .
C7 C8 1.40(4) .
C8 H8 0.9300 .
C8 C9 1.35(5) .
C9 H9 0.9300 .
C9 C10 1.39(4) .
C10 H10 0.9300 .
C11 H11A 0.9700 .
C11 H11B 0.9700 .
C11 C12 1.50(4) .
C12 H12A 0.9700 .
C12 H12B 0.9700 .
O2 C13 1.37(3) .
O2 C23 1.43(3) .
N2 H2A 0.8900 .
N2 H2B 0.8900 .
N2 H2C 0.8900 .
N2 C24 1.45(4) .
C13 C14 1.30(4) .
C13 C22 1.42(4) .
C14 H14 0.9300 .
C14 C15 1.39(4) .
C15 H15 0.9300 .
C15 C16 1.34(5) .
C16 H16 0.9300 .
C16 C17 1.39(5) .
C17 C18 1.39(6) .
C17 C22 1.49(5) .
C18 H18 0.9300 .
C18 C19 1.22(6) .
C19 H19 0.9300 .
C19 C20 1.49(6) .
C20 H20 0.9300 .
C20 C21 1.35(4) .
C21 H21 0.9300 .
C21 C22 1.37(4) .
C23 H23A 0.9700 .
C23 H23B 0.9700 .
C23 C24 1.42(4) .
C24 H24A 0.9700 .
C24 H24B 0.9700 .
O3 C25 1.36(3) .
O3 C35 1.45(3) .
N3 H3A 0.8900 .
N3 H3B 0.8900 .
N3 H3C 0.8900 .
N3 C36 1.45(3) .
C25 C26 1.36(4) .
C25 C30 1.45(3) .
C26 H26 0.9300 .
C26 C27 1.46(5) .
C27 H27 0.9300 .
C27 C28 1.33(6) .
C28 H28 0.9300 .
C28 C29 1.37(6) .
C29 C30 1.43(4) .
C29 C34 1.39(5) .
C30 C31 1.40(4) .
C31 H31 0.9300 .
C31 C32 1.38(4) .
C32 H32 0.9300 .
C32 C33 1.47(6) .
C33 H33 0.9300 .
C33 C34 1.32(6) .
C34 H34 0.9300 .
C35 H35A 0.9700 .
C35 H35B 0.9700 .
C35 C36 1.53(4) .
C36 H36A 0.9700 .
C36 H36B 0.9700 .
O4 C37 1.40(3) .
O4 C47 1.42(3) .
N4 H4A 0.8900 .
N4 H4B 0.8900 .
N4 H4C 0.8900 .
N4 C48 1.49(5) .
C37 C38 1.35(4) .
C37 C46 1.42(4) .
C38 H38 0.9300 .
C38 C39 1.41(5) .
C39 H39 0.9300 .
C39 C40 1.34(6) .
C40 H40 0.9300 .
C40 C41 1.30(6) .
C41 C42 1.43(5) .
C41 C46 1.50(5) .
C42 H42 0.9300 .
C42 C43 1.36(6) .
C43 H43 0.9300 .
C43 C44 1.40(6) .
C44 H44 0.9300 .
C44 C45 1.35(4) .
C45 H45 0.9300 .
C45 C46 1.36(4) .
C47 H47A 0.9700 .
C47 H47B 0.9700 .
C47 C48 1.54(5) .
C48 H48A 0.9700 .
C48 H48B 0.9700 .

loop_
_twin_individual_id
_twin_individual_mass_fraction_refined
1 0.625(10)
2 0.375(10)
